data_7245407
loop_
_publ_author_name
'Chang, Chao-Wan'
'Lee, Chi-Rung'
'Lee, Gene-Hsiang'
'Lu, Kuang-Lieh'

_publ_section_title
;
 The straightforward synthesis of N-coordinated ruthenium
 4-aryl-1,2,3-triazolato complexes by [3 + 2] cycloaddition reactions of a
 ruthenium azido complex with terminal phenylacetylenes and non-covalent
 aromatic interactions in structures
;
_journal_issue 38
_journal_name_full 'RSC Advances'
_journal_page_first 24830
_journal_page_last 24838
_journal_paper_doi 10.1039/D2RA04835C
_journal_volume 12
_journal_year 2022
_chemical_formula_sum 'C40 H36 Cl3 N3 P2 Ru'
_chemical_formula_weight 828.08
_space_group_crystal_system monoclinic
_space_group_IT_number 14
_space_group_name_Hall '-P 2ybc'
_space_group_name_H-M_alt 'P 1 21/c 1'
_atom_sites_solution_hydrogens geom
_audit_creation_method SHELXL-2018/3
_audit_update_record
;
2022-07-21 deposited with the CCDC.	2022-08-22 downloaded from the CCDC.
;
_cell_angle_alpha 90
_cell_angle_beta 97.1681(7)
_cell_angle_gamma 90
_cell_formula_units_Z 4
_cell_length_a 9.0659(2)
_cell_length_b 37.8048(10)
_cell_length_c 10.7826(3)
_cell_measurement_reflns_used 23316
_cell_measurement_temperature 150(2)
_cell_measurement_theta_max 30.03
_cell_measurement_theta_min 2.33
_cell_volume 3666.69(16)
_computing_cell_refinement 'Bruker SAINT'
_computing_data_collection 'Bruker APEX3'
_computing_data_reduction 'Bruker SAINT'
_computing_molecular_graphics 'Bruker SHELXTL'
_computing_publication_material 'Bruker SHELXTL'
_computing_structure_refinement 'SHELXL-2018/3 (Sheldrick, 2018)'
_computing_structure_solution 'SHELXS-97 (Sheldrick 2008)'
_diffrn_ambient_temperature 150(2)
_diffrn_measured_fraction_theta_full 0.999
_diffrn_measured_fraction_theta_max 0.999
_diffrn_measurement_device_type 'Bruker D8 VENTURE'
_diffrn_measurement_method '\f and \w scans'
_diffrn_radiation_type MoK\a
_diffrn_radiation_wavelength 0.71073
_diffrn_reflns_av_R_equivalents 0.0375
_diffrn_reflns_av_unetI/netI 0.0351
_diffrn_reflns_Laue_measured_fraction_full 0.999
_diffrn_reflns_Laue_measured_fraction_max 0.999
_diffrn_reflns_limit_h_max 11
_diffrn_reflns_limit_h_min -10
_diffrn_reflns_limit_k_max 49
_diffrn_reflns_limit_k_min -49
_diffrn_reflns_limit_l_max 13
_diffrn_reflns_limit_l_min -13
_diffrn_reflns_number 28929
_diffrn_reflns_point_group_measured_fraction_full 0.999
_diffrn_reflns_point_group_measured_fraction_max 0.999
_diffrn_reflns_theta_full 25.242
_diffrn_reflns_theta_max 27.499
_diffrn_reflns_theta_min 2.327
_exptl_absorpt_coefficient_mu 0.767
_exptl_absorpt_correction_T_max 0.7460
_exptl_absorpt_correction_T_min 0.5893
_exptl_absorpt_correction_type multi-scan
_exptl_absorpt_process_details 'Bruker SADABS'
_exptl_crystal_colour yellow
_exptl_crystal_density_diffrn 1.500
_exptl_crystal_description block
_exptl_crystal_F_000 1688
_exptl_crystal_size_max 0.141
_exptl_crystal_size_mid 0.131
_exptl_crystal_size_min 0.094
_refine_diff_density_max 0.709
_refine_diff_density_min -1.380
_refine_diff_density_rms 0.088
_refine_ls_extinction_method none
_refine_ls_goodness_of_fit_ref 1.231
_refine_ls_hydrogen_treatment constr
_refine_ls_matrix_type full
_refine_ls_number_parameters 452
_refine_ls_number_reflns 8400
_refine_ls_number_restraints 0
_refine_ls_restrained_S_all 1.231
_refine_ls_R_factor_all 0.0574
_refine_ls_R_factor_gt 0.0518
_refine_ls_shift/su_max 0.000
_refine_ls_shift/su_mean 0.000
_refine_ls_structure_factor_coef Fsqd
_refine_ls_weighting_details 'w=1/[\s^2^(Fo^2^)+(0.0073P)^2^+9.1224P] where P=(Fo^2^+2Fc^2^)/3'
_refine_ls_weighting_scheme calc
_refine_ls_wR_factor_gt 0.0938
_refine_ls_wR_factor_ref 0.0955
_reflns_Friedel_coverage 0.000
_reflns_number_gt 7771
_reflns_number_total 8400
_reflns_threshold_expression 'I > 2\s(I)'
_cod_data_source_file d2ra04835c2.cif
_cod_data_source_block ic19517
_cod_original_sg_symbol_H-M 'P 21/c'
_cod_database_code 7245407
_shelx_shelxl_version_number 2018/3
_shelx_space_group_comment
; 
The symmetry employed for this shelxl refinement is uniquely defined 
by the following loop, which should always be used as a source of 
symmetry information in preference to the above space-group names. 
They are only intended as comments. 
;
_shelx_estimated_absorpt_t_min 0.899
_shelx_estimated_absorpt_t_max 0.931

loop_
_space_group_symop_operation_xyz
'x, y, z'
'-x, y+1/2, -z+1/2'
'-x, -y, -z'
'x, -y-1/2, z-1/2'

loop_
_atom_site_label
_atom_site_type_symbol
_atom_site_fract_x
_atom_site_fract_y
_atom_site_fract_z
_atom_site_U_iso_or_equiv
_atom_site_adp_type
_atom_site_occupancy
_atom_site_site_symmetry_order
_atom_site_calc_flag
_atom_site_refinement_flags_posn
_atom_site_refinement_flags_adp
_atom_site_refinement_flags_occupancy
_atom_site_disorder_assembly
_atom_site_disorder_group
Ru Ru 0.20448(3) 0.10199(2) 0.24763(2) 0.01445(7) Uani 1 1 d . . . . .
P1 P 0.24307(9) 0.15725(2) 0.32754(7) 0.01676(16) Uani 1 1 d . . . . .
P2 P -0.03734(9) 0.11231(2) 0.27144(7) 0.01508(16) Uani 1 1 d . . . . .
N1 N 0.1909(3) 0.11001(7) -0.0347(3) 0.0250(6) Uani 1 1 d . . . . .
N2 N 0.1494(3) 0.12376(7) 0.0693(2) 0.0188(5) Uani 1 1 d . . . . .
N3 N 0.0671(3) 0.15294(7) 0.0478(2) 0.0191(5) Uani 1 1 d . . . . .
C1 C 0.1323(4) 0.13169(9) -0.1267(3) 0.0276(8) Uani 1 1 d . . . . .
H1 H 0.141871 0.128864 -0.212840 0.033 Uiso 1 1 calc R U . . .
C2 C 0.0558(4) 0.15871(9) -0.0765(3) 0.0210(7) Uani 1 1 d . . . . .
C3 C -0.0247(4) 0.18923(9) -0.1362(3) 0.0236(7) Uani 1 1 d . . . . .
C4 C 0.0117(4) 0.20242(10) -0.2491(3) 0.0323(8) Uani 1 1 d . . . . .
H4 H 0.088808 0.191504 -0.287453 0.039 Uiso 1 1 calc R U . . .
C5 C -0.0628(5) 0.23119(11) -0.3063(4) 0.0393(10) Uani 1 1 d . . . . .
H5 H -0.036325 0.239979 -0.383030 0.047 Uiso 1 1 calc R U . . .
C6 C -0.1753(5) 0.24707(10) -0.2516(4) 0.0394(10) Uani 1 1 d . . . . .
H6 H -0.227096 0.266666 -0.291354 0.047 Uiso 1 1 calc R U . . .
C7 C -0.2135(5) 0.23451(10) -0.1385(4) 0.0376(9) Uani 1 1 d . . . . .
H7 H -0.290670 0.245542 -0.100578 0.045 Uiso 1 1 calc R U . . .
C8 C -0.1375(4) 0.20568(9) -0.0815(3) 0.0297(8) Uani 1 1 d . . . . .
H8 H -0.163066 0.197122 -0.004127 0.036 Uiso 1 1 calc R U . . .
C9 C 0.0715(4) 0.17577(8) 0.3797(3) 0.0211(7) Uani 1 1 d . . . . .
H9A H 0.070376 0.170681 0.469666 0.025 Uiso 1 1 calc R U . . .
H9B H 0.070158 0.201760 0.368499 0.025 Uiso 1 1 calc R U . . .
C10 C -0.0667(3) 0.15954(8) 0.3041(3) 0.0185(6) Uani 1 1 d . . . . .
H10A H -0.089532 0.172504 0.224279 0.022 Uiso 1 1 calc R U . . .
H10B H -0.152857 0.162023 0.351552 0.022 Uiso 1 1 calc R U . . .
C11 C 0.3790(4) 0.15958(8) 0.4680(3) 0.0218(7) Uani 1 1 d . . . . .
C12 C 0.3418(4) 0.14698(9) 0.5819(3) 0.0265(7) Uani 1 1 d . . . . .
H12 H 0.244406 0.138270 0.586718 0.032 Uiso 1 1 calc R U . . .
C13 C 0.4454(5) 0.14706(10) 0.6880(4) 0.0359(9) Uani 1 1 d . . . . .
H13 H 0.417956 0.138866 0.765212 0.043 Uiso 1 1 calc R U . . .
C14 C 0.5886(5) 0.15901(11) 0.6819(4) 0.0431(11) Uani 1 1 d . . . . .
H14 H 0.659671 0.159055 0.754554 0.052 Uiso 1 1 calc R U . . .
C15 C 0.6269(4) 0.17079(10) 0.5701(4) 0.0404(10) Uani 1 1 d . . . . .
H15 H 0.725343 0.178860 0.565569 0.049 Uiso 1 1 calc R U . . .
C16 C 0.5237(4) 0.17113(9) 0.4628(4) 0.0296(8) Uani 1 1 d . . . . .
H16 H 0.552323 0.179277 0.385906 0.036 Uiso 1 1 calc R U . . .
C17 C 0.3135(4) 0.19200(8) 0.2325(3) 0.0225(7) Uani 1 1 d . . . . .
C18 C 0.3067(4) 0.22771(9) 0.2629(4) 0.0377(9) Uani 1 1 d . . . . .
H18 H 0.258725 0.234910 0.332141 0.045 Uiso 1 1 calc R U . . .
C19 C 0.3704(5) 0.25285(11) 0.1917(5) 0.0523(13) Uani 1 1 d . . . . .
H19 H 0.365590 0.277216 0.212347 0.063 Uiso 1 1 calc R U . . .
C20 C 0.4407(5) 0.24244(13) 0.0908(5) 0.0542(13) Uani 1 1 d . . . . .
H20 H 0.483488 0.259694 0.042114 0.065 Uiso 1 1 calc R U . . .
C21 C 0.4488(5) 0.20720(12) 0.0610(4) 0.0462(11) Uani 1 1 d . . . . .
H21 H 0.497441 0.200057 -0.008015 0.055 Uiso 1 1 calc R U . . .
C22 C 0.3857(4) 0.18219(11) 0.1319(4) 0.0328(8) Uani 1 1 d . . . . .
H22 H 0.392107 0.157856 0.111217 0.039 Uiso 1 1 calc R U . . .
C23 C -0.1720(3) 0.10323(8) 0.1340(3) 0.0187(6) Uani 1 1 d . . . . .
C24 C -0.3054(4) 0.12144(10) 0.1090(3) 0.0268(7) Uani 1 1 d . . . . .
H24 H -0.330757 0.139207 0.164890 0.032 Uiso 1 1 calc R U . . .
C25 C -0.4019(4) 0.11360(11) 0.0016(3) 0.0325(8) Uani 1 1 d . . . . .
H25 H -0.492061 0.126464 -0.016264 0.039 Uiso 1 1 calc R U . . .
C26 C -0.3681(4) 0.08748(10) -0.0788(3) 0.0299(8) Uani 1 1 d . . . . .
H26 H -0.435261 0.082101 -0.151224 0.036 Uiso 1 1 calc R U . . .
C27 C -0.2369(4) 0.06916(10) -0.0541(3) 0.0292(8) Uani 1 1 d . . . . .
H27 H -0.213426 0.051071 -0.109626 0.035 Uiso 1 1 calc R U . . .
C28 C -0.1385(4) 0.07694(9) 0.0514(3) 0.0242(7) Uani 1 1 d . . . . .
H28 H -0.047619 0.064254 0.067490 0.029 Uiso 1 1 calc R U . . .
C29 C -0.1174(3) 0.08900(8) 0.3953(3) 0.0190(6) Uani 1 1 d . . . . .
C30 C -0.1127(5) 0.10313(10) 0.5149(3) 0.0373(9) Uani 1 1 d . . . . .
H30 H -0.067996 0.125588 0.532587 0.045 Uiso 1 1 calc R U . . .
C31 C -0.1722(6) 0.08495(11) 0.6085(4) 0.0482(12) Uani 1 1 d . . . . .
H31 H -0.168839 0.095112 0.689417 0.058 Uiso 1 1 calc R U . . .
C32 C -0.2361(5) 0.05220(11) 0.5848(4) 0.0375(9) Uani 1 1 d . . . . .
H32 H -0.276640 0.039750 0.649272 0.045 Uiso 1 1 calc R U . . .
C33 C -0.2412(4) 0.03756(10) 0.4673(4) 0.0338(9) Uani 1 1 d . . . . .
H33 H -0.285256 0.014982 0.450525 0.041 Uiso 1 1 calc R U . . .
C34 C -0.1815(4) 0.05592(9) 0.3728(3) 0.0283(8) Uani 1 1 d . . . . .
H34 H -0.184822 0.045640 0.292105 0.034 Uiso 1 1 calc R U . . .
C35 C 0.2448(4) 0.04490(9) 0.2120(4) 0.0315(8) Uani 1 1 d . . . . .
H35 H 0.184321 0.029430 0.149815 0.038 Uiso 1 1 calc R U . . .
C36 C 0.2226(4) 0.05002(9) 0.3397(4) 0.0336(9) Uani 1 1 d . . . . .
H36 H 0.144525 0.038402 0.383527 0.040 Uiso 1 1 calc R U . . .
C37 C 0.3393(4) 0.07191(9) 0.3959(3) 0.0308(8) Uani 1 1 d . . . . .
H37 H 0.357530 0.078559 0.486315 0.037 Uiso 1 1 calc R U . . .
C38 C 0.4326(4) 0.08029(9) 0.3038(4) 0.0312(8) Uani 1 1 d . . . . .
H38 H 0.526402 0.094422 0.317636 0.037 Uiso 1 1 calc R U . . .
C39 C 0.3745(4) 0.06425(9) 0.1921(4) 0.0302(8) Uani 1 1 d . . . . .
H39 H 0.419641 0.065090 0.112149 0.036 Uiso 1 1 calc R U . . .
C40 C 0.2392(5) 0.03809(10) 0.8356(4) 0.0404(10) Uani 1 1 d . . . . .
H40 H 0.255554 0.058198 0.895976 0.049 Uiso 0.922(2) 1 calc R U P A 1
H40' H 0.260687 0.059498 0.889257 0.049 Uiso 0.078(2) 1 calc R U P A 2
Cl1 Cl 0.07495(19) 0.01640(4) 0.86067(16) 0.0615(4) Uani 0.922(2) 1 d . . P A 1
Cl2 Cl 0.38782(17) 0.00876(4) 0.8651(2) 0.0786(6) Uani 0.922(2) 1 d . . P A 1
Cl3 Cl 0.2270(3) 0.05492(4) 0.68579(13) 0.0864(7) Uani 0.922(2) 1 d . . P A 1
Cl1' Cl 0.127(2) 0.0487(5) 0.691(2) 0.0615(4) Uani 0.078(2) 1 d . . P A 2
Cl2' Cl 0.161(2) 0.0094(5) 0.903(2) 0.0786(6) Uani 0.078(2) 1 d . . P A 2
Cl3' Cl 0.405(3) 0.0214(5) 0.7781(16) 0.0864(7) Uani 0.078(2) 1 d . . P A 2

loop_
_atom_site_aniso_label
_atom_site_aniso_U_11
_atom_site_aniso_U_22
_atom_site_aniso_U_33
_atom_site_aniso_U_23
_atom_site_aniso_U_13
_atom_site_aniso_U_12
Ru 0.01483(12) 0.01325(11) 0.01520(11) 0.00044(9) 0.00159(8) 0.00140(9)
P1 0.0162(4) 0.0146(4) 0.0188(4) -0.0003(3) -0.0007(3) 0.0003(3)
P2 0.0152(4) 0.0166(4) 0.0132(3) 0.0018(3) 0.0009(3) 0.0005(3)
N1 0.0290(16) 0.0258(15) 0.0210(14) -0.0022(11) 0.0059(12) 0.0016(12)
N2 0.0192(14) 0.0174(13) 0.0193(13) 0.0012(10) 0.0010(10) -0.0011(10)
N3 0.0189(14) 0.0194(13) 0.0189(13) 0.0015(10) 0.0017(10) 0.0003(10)
C1 0.034(2) 0.0314(19) 0.0168(16) -0.0001(14) 0.0022(14) 0.0006(15)
C2 0.0238(17) 0.0224(16) 0.0165(15) 0.0021(12) 0.0010(12) -0.0046(13)
C3 0.0248(18) 0.0242(17) 0.0197(16) 0.0013(13) -0.0052(13) -0.0066(13)
C4 0.031(2) 0.037(2) 0.0270(18) 0.0100(16) -0.0022(15) -0.0048(16)
C5 0.042(2) 0.041(2) 0.031(2) 0.0158(17) -0.0102(17) -0.0120(19)
C6 0.039(2) 0.0253(19) 0.048(2) 0.0113(17) -0.0201(19) -0.0059(16)
C7 0.040(2) 0.0269(19) 0.043(2) -0.0007(17) -0.0059(18) 0.0034(16)
C8 0.035(2) 0.0254(18) 0.0271(18) -0.0001(14) -0.0027(15) -0.0014(15)
C9 0.0224(17) 0.0201(16) 0.0209(16) -0.0033(12) 0.0029(13) 0.0036(13)
C10 0.0180(16) 0.0201(15) 0.0178(15) 0.0006(12) 0.0035(12) 0.0030(12)
C11 0.0225(17) 0.0142(14) 0.0259(17) -0.0060(12) -0.0075(13) 0.0025(12)
C12 0.0280(19) 0.0250(17) 0.0241(17) -0.0012(14) -0.0067(14) 0.0024(14)
C13 0.046(2) 0.032(2) 0.0262(19) 0.0004(15) -0.0099(17) 0.0077(17)
C14 0.042(2) 0.038(2) 0.042(2) -0.0104(19) -0.0246(19) 0.0057(18)
C15 0.026(2) 0.033(2) 0.057(3) -0.0064(19) -0.0153(18) -0.0004(16)
C16 0.0261(19) 0.0226(17) 0.038(2) -0.0026(15) -0.0038(15) 0.0001(14)
C17 0.0200(17) 0.0173(15) 0.0283(18) 0.0041(13) -0.0041(13) -0.0041(12)
C18 0.031(2) 0.0209(17) 0.059(3) 0.0049(18) -0.0005(18) 0.0011(15)
C19 0.041(3) 0.0205(19) 0.093(4) 0.019(2) -0.002(3) -0.0039(17)
C20 0.045(3) 0.046(3) 0.070(3) 0.032(2) -0.001(2) -0.015(2)
C21 0.041(3) 0.055(3) 0.043(2) 0.012(2) 0.0084(19) -0.019(2)
C22 0.029(2) 0.036(2) 0.033(2) 0.0026(16) 0.0027(16) -0.0115(16)
C23 0.0158(15) 0.0238(15) 0.0161(14) 0.0053(12) 0.0011(11) -0.0042(13)
C24 0.0200(17) 0.042(2) 0.0182(16) -0.0002(14) 0.0030(13) 0.0014(15)
C25 0.0192(18) 0.051(2) 0.0254(18) 0.0022(16) -0.0045(14) 0.0030(16)
C26 0.0256(19) 0.043(2) 0.0185(16) 0.0022(15) -0.0055(14) -0.0088(16)
C27 0.037(2) 0.0295(19) 0.0194(16) -0.0036(14) -0.0027(15) -0.0055(16)
C28 0.0266(18) 0.0210(16) 0.0233(17) 0.0003(13) -0.0031(14) 0.0007(13)
C29 0.0145(15) 0.0234(15) 0.0191(15) 0.0036(12) 0.0018(12) 0.0050(12)
C30 0.060(3) 0.0291(19) 0.0250(18) -0.0001(16) 0.0137(18) -0.0099(19)
C31 0.088(4) 0.039(2) 0.0214(19) -0.0015(17) 0.021(2) -0.007(2)
C32 0.049(3) 0.038(2) 0.028(2) 0.0128(17) 0.0169(18) 0.0006(18)
C33 0.041(2) 0.0289(19) 0.032(2) 0.0067(16) 0.0061(17) -0.0096(16)
C34 0.036(2) 0.0298(18) 0.0196(16) 0.0014(14) 0.0065(14) -0.0064(15)
C35 0.033(2) 0.0149(16) 0.044(2) -0.0024(15) -0.0043(16) 0.0059(14)
C36 0.032(2) 0.0228(18) 0.048(2) 0.0156(16) 0.0127(17) 0.0105(15)
C37 0.036(2) 0.0271(18) 0.0274(18) 0.0018(15) -0.0048(15) 0.0159(16)
C38 0.0201(18) 0.0235(18) 0.049(2) 0.0016(16) -0.0006(16) 0.0061(14)
C39 0.035(2) 0.0239(18) 0.0335(19) -0.0005(15) 0.0116(16) 0.0132(15)
C40 0.059(3) 0.0240(19) 0.040(2) -0.0032(16) 0.012(2) -0.0039(18)
Cl1 0.0619(10) 0.0405(7) 0.0890(11) -0.0090(7) 0.0364(9) -0.0057(6)
Cl2 0.0519(9) 0.0415(8) 0.1349(17) -0.0200(9) -0.0172(9) 0.0020(6)
Cl3 0.183(2) 0.0452(8) 0.0385(7) 0.0047(6) 0.0439(10) 0.0025(10)
Cl1' 0.0619(10) 0.0405(7) 0.0890(11) -0.0090(7) 0.0364(9) -0.0057(6)
Cl2' 0.0519(9) 0.0415(8) 0.1349(17) -0.0200(9) -0.0172(9) 0.0020(6)
Cl3' 0.183(2) 0.0452(8) 0.0385(7) 0.0047(6) 0.0439(10) 0.0025(10)

loop_
_atom_type_symbol
_atom_type_description
_atom_type_scat_dispersion_real
_atom_type_scat_dispersion_imag
_atom_type_scat_source
C C 0.0033 0.0016 'International Tables Vol C Tables 4.2.6.8 and 6.1.1.4'
H H 0.0000 0.0000 'International Tables Vol C Tables 4.2.6.8 and 6.1.1.4'
N N 0.0061 0.0033 'International Tables Vol C Tables 4.2.6.8 and 6.1.1.4'
P P 0.1023 0.0942 'International Tables Vol C Tables 4.2.6.8 and 6.1.1.4'
Ru Ru -1.2594 0.8363 'International Tables Vol C Tables 4.2.6.8 and 6.1.1.4'
Cl Cl 0.1484 0.1585 'International Tables Vol C Tables 4.2.6.8 and 6.1.1.4'

loop_
_geom_angle_atom_site_label_1
_geom_angle_atom_site_label_2
_geom_angle_atom_site_label_3
_geom_angle
_geom_angle_site_symmetry_1
_geom_angle_site_symmetry_3
_geom_angle_publ_flag
N2 Ru C36 139.62(13) . . ?
N2 Ru C37 156.38(12) . . ?
C36 Ru C37 37.60(14) . . ?
N2 Ru C35 104.32(12) . . ?
C36 Ru C35 37.66(14) . . ?
C37 Ru C35 62.47(14) . . ?
N2 Ru C39 95.64(12) . . ?
C36 Ru C39 62.33(14) . . ?
C37 Ru C39 61.74(14) . . ?
C35 Ru C39 37.17(14) . . ?
N2 Ru C38 119.95(13) . . ?
C36 Ru C38 62.32(14) . . ?
C37 Ru C38 37.24(14) . . ?
C35 Ru C38 61.70(14) . . ?
C39 Ru C38 36.26(14) . . ?
N2 Ru P1 89.70(7) . . ?
C36 Ru P1 130.68(11) . . ?
C37 Ru P1 98.87(10) . . ?
C35 Ru P1 159.24(10) . . ?
C39 Ru P1 127.60(10) . . ?
C38 Ru P1 98.13(10) . . ?
N2 Ru P2 85.03(8) . . ?
C36 Ru P2 96.95(10) . . ?
C37 Ru P2 117.53(11) . . ?
C35 Ru P2 111.51(10) . . ?
C39 Ru P2 147.84(10) . . ?
C38 Ru P2 154.77(10) . . ?
P1 Ru P2 84.51(3) . . ?
C17 P1 C11 100.55(15) . . ?
C17 P1 C9 105.26(15) . . ?
C11 P1 C9 103.54(15) . . ?
C17 P1 Ru 119.75(11) . . ?
C11 P1 Ru 114.45(10) . . ?
C9 P1 Ru 111.52(11) . . ?
C29 P2 C23 102.47(14) . . ?
C29 P2 C10 104.31(14) . . ?
C23 P2 C10 103.80(14) . . ?
C29 P2 Ru 118.51(10) . . ?
C23 P2 Ru 115.57(10) . . ?
C10 P2 Ru 110.59(10) . . ?
N2 N1 C1 104.8(3) . . ?
N1 N2 N3 112.7(2) . . ?
N1 N2 Ru 124.0(2) . . ?
N3 N2 Ru 123.2(2) . . ?
N2 N3 C2 106.1(3) . . ?
N1 C1 C2 109.5(3) . . ?
N3 C2 C1 106.8(3) . . ?
N3 C2 C3 122.3(3) . . ?
C1 C2 C3 130.9(3) . . ?
C8 C3 C4 118.5(3) . . ?
C8 C3 C2 121.1(3) . . ?
C4 C3 C2 120.3(3) . . ?
C5 C4 C3 121.0(4) . . ?
C6 C5 C4 119.9(4) . . ?
C5 C6 C7 120.3(4) . . ?
C8 C7 C6 119.4(4) . . ?
C3 C8 C7 120.9(4) . . ?
C10 C9 P1 110.4(2) . . ?
C9 C10 P2 111.1(2) . . ?
C16 C11 C12 118.4(3) . . ?
C16 C11 P1 121.5(3) . . ?
C12 C11 P1 119.9(3) . . ?
C13 C12 C11 120.8(4) . . ?
C14 C13 C12 120.3(4) . . ?
C15 C14 C13 119.3(4) . . ?
C14 C15 C16 121.1(4) . . ?
C11 C16 C15 120.1(4) . . ?
C22 C17 C18 118.8(3) . . ?
C22 C17 P1 118.6(3) . . ?
C18 C17 P1 122.4(3) . . ?
C19 C18 C17 119.9(4) . . ?
C20 C19 C18 120.2(4) . . ?
C21 C20 C19 120.2(4) . . ?
C20 C21 C22 119.7(4) . . ?
C21 C22 C17 121.2(4) . . ?
C24 C23 C28 118.9(3) . . ?
C24 C23 P2 122.8(3) . . ?
C28 C23 P2 118.3(2) . . ?
C23 C24 C25 119.9(3) . . ?
C26 C25 C24 120.7(3) . . ?
C25 C26 C27 119.7(3) . . ?
C26 C27 C28 120.3(3) . . ?
C27 C28 C23 120.4(3) . . ?
C34 C29 C30 118.2(3) . . ?
C34 C29 P2 120.2(2) . . ?
C30 C29 P2 121.6(3) . . ?
C31 C30 C29 121.0(4) . . ?
C32 C31 C30 120.3(4) . . ?
C31 C32 C33 119.7(3) . . ?
C32 C33 C34 120.0(4) . . ?
C29 C34 C33 120.8(3) . . ?
C39 C35 C36 107.1(3) . . ?
C39 C35 Ru 71.62(19) . . ?
C36 C35 Ru 69.95(19) . . ?
C37 C36 C35 107.7(3) . . ?
C37 C36 Ru 71.4(2) . . ?
C35 C36 Ru 72.4(2) . . ?
C38 C37 C36 108.0(3) . . ?
C38 C37 Ru 72.6(2) . . ?
C36 C37 Ru 71.0(2) . . ?
C39 C38 C37 108.3(3) . . ?
C39 C38 Ru 71.8(2) . . ?
C37 C38 Ru 70.1(2) . . ?
C38 C39 C35 108.9(3) . . ?
C38 C39 Ru 71.9(2) . . ?
C35 C39 Ru 71.2(2) . . ?
Cl3 C40 Cl2 111.3(3) . . ?
Cl3 C40 Cl1 111.2(3) . . ?
Cl2 C40 Cl1 109.1(2) . . ?
Cl2' C40 Cl1' 109.0(10) . . ?
Cl2' C40 Cl3' 111.6(10) . . ?
Cl1' C40 Cl3' 100.7(9) . . ?

loop_
_geom_bond_atom_site_label_1
_geom_bond_atom_site_label_2
_geom_bond_distance
_geom_bond_site_symmetry_2
_geom_bond_publ_flag
Ru N2 2.094(3) . ?
Ru C36 2.198(3) . ?
Ru C37 2.204(3) . ?
Ru C35 2.231(3) . ?
Ru C39 2.236(3) . ?
Ru C38 2.237(3) . ?
Ru P1 2.2702(8) . ?
Ru P2 2.2726(8) . ?
P1 C17 1.829(3) . ?
P1 C11 1.832(3) . ?
P1 C9 1.856(3) . ?
P2 C29 1.825(3) . ?
P2 C23 1.831(3) . ?
P2 C10 1.846(3) . ?
N1 N2 1.332(4) . ?
N1 C1 1.344(4) . ?
N2 N3 1.335(4) . ?
N3 C2 1.349(4) . ?
C1 C2 1.382(5) . ?
C2 C3 1.470(5) . ?
C3 C8 1.390(5) . ?
C3 C4 1.393(5) . ?
C4 C5 1.384(5) . ?
C5 C6 1.378(6) . ?
C6 C7 1.392(6) . ?
C7 C8 1.391(5) . ?
C9 C10 1.535(4) . ?
C11 C16 1.390(5) . ?
C11 C12 1.397(5) . ?
C12 C13 1.386(5) . ?
C13 C14 1.384(6) . ?
C14 C15 1.370(6) . ?
C15 C16 1.394(5) . ?
C17 C22 1.386(5) . ?
C17 C18 1.392(5) . ?
C18 C19 1.391(6) . ?
C19 C20 1.385(7) . ?
C20 C21 1.375(7) . ?
C21 C22 1.384(5) . ?
C23 C24 1.388(5) . ?
C23 C28 1.393(5) . ?
C24 C25 1.394(5) . ?
C25 C26 1.373(5) . ?
C26 C27 1.374(5) . ?
C27 C28 1.388(5) . ?
C29 C34 1.388(5) . ?
C29 C30 1.391(5) . ?
C30 C31 1.385(5) . ?
C31 C32 1.378(6) . ?
C32 C33 1.379(5) . ?
C33 C34 1.396(5) . ?
C35 C39 1.424(5) . ?
C35 C36 1.430(5) . ?
C36 C37 1.419(6) . ?
C37 C38 1.418(5) . ?
C38 C39 1.392(5) . ?
C40 Cl2' 1.53(2) . ?
C40 Cl3 1.727(4) . ?
C40 Cl2 1.744(5) . ?
C40 Cl1 1.750(4) . ?
C40 Cl1' 1.80(2) . ?
C40 Cl3' 1.81(2) . ?
